data_7216540
loop_
_publ_author_name
'Cruickshank, Dyanne L.'
'Younis, Yassir'
'Njuguna, Nicholas M.'
'Ongarora, Dennis S. B.'
'Chibale, Kelly'
'Caira, Mino R.'

_publ_section_title
;
 Alternative solid-state forms of a potent antimalarial aminopyridine:
 X-ray crystallographic, thermal and solubility aspects
;
_journal_issue 26
_journal_name_full CrystEngComm
_journal_page_first 5781
_journal_paper_doi 10.1039/c3ce41798k
_journal_volume 16
_journal_year 2014
_chemical_formula_moiety 'C18 H18 N3 O3 S, C4 H3 O4, C1 H4 O'
_chemical_formula_sum 'C23 H25 N3 O8 S'
_chemical_formula_weight 503.52
_chemical_melting_point 460
_chemical_name_systematic
; 
 3-6(-Methoxypyridin-3-yl)-5-(4-methylsulfonylphenyl)-
pyridine-2-amine.(E)-butenedioate methanolate 
;
_space_group_IT_number 2
_symmetry_cell_setting triclinic
_symmetry_space_group_name_Hall '-P 1'
_symmetry_space_group_name_H-M 'P -1'
_atom_sites_solution_hydrogens geom
_atom_sites_solution_primary direct
_atom_sites_solution_secondary difmap
_audit_creation_method SHELXL-97
_cell_angle_alpha 87.456(8)
_cell_angle_beta 89.447(7)
_cell_angle_gamma 84.076(8)
_cell_formula_units_Z 2
_cell_length_a 5.411(2)
_cell_length_b 11.572(5)
_cell_length_c 18.486(8)
_cell_measurement_reflns_used 4859
_cell_measurement_temperature 173(2)
_cell_measurement_theta_max 26.73
_cell_measurement_theta_min 1.77
_cell_volume 1150.2(8)
_computing_cell_refinement 'SAINT (Bruker, 2001)'
_computing_data_collection 'Bruker Apex2'
_computing_data_reduction 'Bruker SAINT, SADABS and XPREP'
_computing_molecular_graphics
;
Mercury (Macrae at al., 2006) and POV-RAY (Cason, 2003)
;
_computing_publication_material 'PLATON (Spek, 2003)'
_computing_structure_refinement 'SHELXH-97 (Sheldrick, 1997)'
_computing_structure_solution 'SHELXS-97 (Sheldrick, 1990)'
_diffrn_ambient_temperature 173(2)
_diffrn_measured_fraction_theta_full 0.996
_diffrn_measured_fraction_theta_max 0.996
_diffrn_measurement_device_type 'Bruker Kappa Apex II Duo diffractometer'
_diffrn_measurement_method 'phi- and omega-scans of 0.5 deg.'
_diffrn_radiation_monochromator graphite
_diffrn_radiation_source 'fine-focus sealed tube'
_diffrn_radiation_type MoK\a
_diffrn_radiation_wavelength 0.71073
_diffrn_reflns_av_R_equivalents 0.0847
_diffrn_reflns_av_sigmaI/netI 0.0643
_diffrn_reflns_limit_h_max 6
_diffrn_reflns_limit_h_min -6
_diffrn_reflns_limit_k_max 14
_diffrn_reflns_limit_k_min -14
_diffrn_reflns_limit_l_max 23
_diffrn_reflns_limit_l_min -23
_diffrn_reflns_number 23376
_diffrn_reflns_theta_full 26.73
_diffrn_reflns_theta_max 26.73
_diffrn_reflns_theta_min 1.77
_exptl_absorpt_coefficient_mu 0.197
_exptl_absorpt_correction_T_max 0.9619
_exptl_absorpt_correction_T_min 0.9190
_exptl_absorpt_correction_type multi-scan
_exptl_absorpt_process_details 'SADABS (Sheldrick, 2008)'
_exptl_crystal_colour 'translucent yellow'
_exptl_crystal_density_diffrn 1.454
_exptl_crystal_density_method 'not measured'
_exptl_crystal_description blocks
_exptl_crystal_F_000 528
_exptl_crystal_size_max 0.44
_exptl_crystal_size_mid 0.23
_exptl_crystal_size_min 0.20
_refine_diff_density_max 0.992
_refine_diff_density_min -0.858
_refine_diff_density_rms 0.100
_refine_ls_extinction_method none
_refine_ls_goodness_of_fit_ref 1.029
_refine_ls_hydrogen_treatment constr
_refine_ls_matrix_type full
_refine_ls_number_parameters 312
_refine_ls_number_reflns 4859
_refine_ls_number_restraints 11
_refine_ls_restrained_S_all 1.035
_refine_ls_R_factor_all 0.1245
_refine_ls_R_factor_gt 0.1079
_refine_ls_shift/su_max 0.000
_refine_ls_shift/su_mean 0.000
_refine_ls_structure_factor_coef Fsqd
_refine_ls_weighting_details 'calc w=1/[\s^2^(Fo^2^)+(0.1003P)^2^+5.4392P] where P=(Fo^2^+2Fc^2^)/3'
_refine_ls_weighting_scheme calc
_refine_ls_wR_factor_gt 0.2590
_refine_ls_wR_factor_ref 0.2707
_reflns_number_gt 3835
_reflns_number_total 4859
_reflns_threshold_expression >2sigma(I)
_cod_data_source_file c3ce41798k.txt
_cod_data_source_block c:\dyanne~1\2012\struct~1\007fap1_\bath\new
_cod_depositor_comments
;
The following automatic conversions were performed:

'_symmetry_cell_setting' value 'Triclinic' changed to 'triclinic'
according to
/usr/data/users/saulius/crontab/automatic-downloads/rss-feeds/RSC/lib/dictionaries/cif_core.dic
dictionary named 'cif_core.dic' version 2.4.2 from 2011-04-26.

Automatic conversion script
Id: cif_fix_values 2281 2013-09-26 08:29:07Z andrius 

 Adding full bibliography for 7216538--7216544.cif.
;
_cod_original_cell_volume 1150.2(9)
_cod_original_sg_symbol_H-M P-1
_cod_database_code 7216540

loop_
_symmetry_equiv_pos_as_xyz
'x, y, z'
'-x, -y, -z'

loop_
_atom_site_label
_atom_site_type_symbol
_atom_site_fract_x
_atom_site_fract_y
_atom_site_fract_z
_atom_site_U_iso_or_equiv
_atom_site_adp_type
_atom_site_occupancy
_atom_site_symmetry_multiplicity
_atom_site_calc_flag
_atom_site_refinement_flags
_atom_site_disorder_assembly
_atom_site_disorder_group
S22 S 0.8999(2) 0.63783(11) 0.63925(6) 0.0316(3) Uani 1 1 d . . .
O2 O 0.1667(8) 0.3372(4) 0.06011(18) 0.0486(10) Uani 1 1 d D . .
O23 O 0.7878(7) 0.5342(3) 0.65756(18) 0.0421(9) Uani 1 1 d . . .
O24 O 1.1546(7) 0.6426(4) 0.6590(2) 0.0472(10) Uani 1 1 d . . .
O26A O 1.3148(16) 0.9121(7) 0.1396(3) 0.0239(17) Uiso 0.536(17) 1 d PD A 2
O28B O 1.2340(17) 0.8464(7) 0.0317(3) 0.029(2) Uiso 0.464(17) 1 d PD A 1
O30 O 0.4960(7) 0.9646(3) 0.3698(2) 0.0432(9) Uani 1 1 d . . .
H30 H 0.5199 0.9838 0.3261 0.052 Uiso 1 1 calc R . .
O32 O 0.8653(8) 1.0271(4) 0.3861(2) 0.0534(11) Uani 1 1 d . . .
O34 O 1.5610(9) 1.0080(5) 0.2357(2) 0.0639(13) Uani 1 1 d . . .
H34 H 1.4873 0.9839 0.2005 0.077 Uiso 1 1 calc R . .
N4A N 0.4141(10) 0.3787(5) 0.1531(3) 0.0321(13) Uiso 0.722(7) 1 d P B 1
N13 N 0.9742(8) 0.7866(3) 0.20505(19) 0.0312(9) Uani 1 1 d . B .
H13 H 1.0671 0.8348 0.1822 0.037 Uiso 1 1 calc R . .
N15 N 0.8467(9) 0.7392(4) 0.0943(2) 0.0484(13) Uani 1 1 d . B .
H15A H 0.9402 0.7901 0.0746 0.058 Uiso 1 1 calc R . .
H15B H 0.7592 0.6990 0.0666 0.058 Uiso 1 1 calc R . .
N4B N 0.194(3) 0.4509(13) 0.1519(9) 0.054(5) Uiso 0.278(7) 1 d PD B 2
C3 C 0.2989(9) 0.4089(5) 0.0961(2) 0.0357(11) Uani 1 1 d D B .
C7B C 0.646(4) 0.5074(16) 0.1011(11) 0.052(5) Uiso 0.278(7) 1 d PD B 2
H7B H 0.8045 0.5224 0.0827 0.062 Uiso 0.278(7) 1 calc PR B 2
C5A C 0.5439(12) 0.4529(5) 0.1857(3) 0.0286(14) Uiso 0.722(7) 1 d P B 1
H5A H 0.6355 0.4257 0.2277 0.034 Uiso 0.722(7) 1 calc PR B 1
C6 C 0.5529(8) 0.5646(4) 0.1624(2) 0.0275(9) Uani 1 1 d D . .
C7A C 0.4118(11) 0.6039(5) 0.0999(3) 0.0279(13) Uiso 0.722(7) 1 d P B 1
H7A H 0.4082 0.6825 0.0824 0.033 Uiso 0.722(7) 1 calc PR B 1
C8A C 0.2822(11) 0.5286(5) 0.0655(3) 0.0260(13) Uiso 0.722(7) 1 d P B 1
H8A H 0.1857 0.5521 0.0237 0.031 Uiso 0.722(7) 1 calc PR B 1
C9 C 0.6936(8) 0.6431(4) 0.2025(2) 0.0267(9) Uani 1 1 d . B .
C10 C 0.7023(8) 0.6369(4) 0.2764(2) 0.0267(9) Uani 1 1 d . . .
H10 H 0.6076 0.5833 0.3018 0.032 Uiso 1 1 calc R B .
C11 C 0.8446(8) 0.7059(4) 0.3166(2) 0.0275(9) Uani 1 1 d . B .
C12 C 0.9772(9) 0.7807(4) 0.2780(2) 0.0316(10) Uani 1 1 d . . .
H12 H 1.0742 0.8300 0.3029 0.038 Uiso 1 1 calc R B .
C14 C 0.8376(8) 0.7232(4) 0.1657(2) 0.0290(9) Uani 1 1 d . . .
C16 C 0.8522(8) 0.6950(4) 0.3966(2) 0.0273(9) Uani 1 1 d . . .
C17 C 1.0350(9) 0.7409(5) 0.4346(3) 0.0389(12) Uani 1 1 d . B .
H17 H 1.1530 0.7832 0.4094 0.047 Uiso 1 1 calc R . .
C18 C 1.0467(10) 0.7254(5) 0.5089(3) 0.0401(12) Uani 1 1 d . . .
H18 H 1.1720 0.7576 0.5348 0.048 Uiso 1 1 calc R B .
C19 C 0.8784(8) 0.6639(4) 0.5453(2) 0.0278(9) Uani 1 1 d . B .
C20 C 0.6906(10) 0.6203(5) 0.5088(2) 0.0400(12) Uani 1 1 d . . .
H20 H 0.5713 0.5793 0.5343 0.048 Uiso 1 1 calc R B .
C21 C 0.6783(10) 0.6370(5) 0.4345(2) 0.0421(13) Uani 1 1 d . B .
H21 H 0.5477 0.6082 0.4089 0.050 Uiso 1 1 calc R . .
C25 C 0.7199(10) 0.7562(5) 0.6754(2) 0.0376(11) Uani 1 1 d . . .
H25A H 0.5480 0.7578 0.6588 0.056 Uiso 1 1 calc R . .
H25B H 0.7870 0.8285 0.6593 0.056 Uiso 1 1 calc R . .
H25C H 0.7238 0.7484 0.7284 0.056 Uiso 1 1 calc R . .
C5B C 0.325(3) 0.5275(14) 0.1852(10) 0.042(5) Uiso 0.278(7) 1 d PD B 2
H5B H 0.2552 0.5590 0.2284 0.051 Uiso 0.278(7) 1 calc PR B 2
C27 C 1.3083(8) 0.9223(4) 0.0707(2) 0.0352(10) Uiso 1 1 d D . .
C8B C 0.516(5) 0.4302(19) 0.0665(14) 0.072(7) Uiso 0.278(7) 1 d PD B 2
H8B H 0.5770 0.3941 0.0239 0.087 Uiso 0.278(7) 1 calc PR B 2
C29A C 1.5086(18) 0.9837(8) 0.0358(4) 0.018(2) Uiso 0.536(17) 1 d PD . 2
H29A H 1.6474 1.0002 0.0632 0.022 Uiso 0.536(17) 1 calc PR A 2
C31 C 0.6735(10) 0.9984(5) 0.4096(3) 0.0394(11) Uani 1 1 d . . .
C33 C 0.6142(9) 0.9999(5) 0.4872(3) 0.0402(11) Uani 1 1 d . . .
H33 H 0.7464 1.0008 0.5205 0.048 Uiso 1 1 calc R . .
C35 C 1.7294(12) 1.0865(6) 0.2101(4) 0.0560(16) Uani 1 1 d . . .
H35A H 1.6379 1.1527 0.1839 0.084 Uiso 1 1 calc R . .
H35B H 1.8507 1.0468 0.1774 0.084 Uiso 1 1 calc R . .
H35C H 1.8162 1.1143 0.2511 0.084 Uiso 1 1 calc R . .
C1B C 0.036(4) 0.2552(16) 0.1029(7) 0.051(5) Uiso 0.43(3) 1 d PD C 2
H1B1 H 0.1465 0.2167 0.1402 0.076 Uiso 0.43(3) 1 calc PR C 2
H1B2 H -0.0193 0.1969 0.0715 0.076 Uiso 0.43(3) 1 calc PR C 2
H1B3 H -0.1093 0.2966 0.1260 0.076 Uiso 0.43(3) 1 calc PR C 2
C1A C 0.142(3) 0.2293(8) 0.0952(5) 0.036(3) Uiso 0.57(3) 1 d PD C 1
H1A1 H 0.3062 0.1871 0.1030 0.054 Uiso 0.57(3) 1 calc PR C 1
H1A2 H 0.0423 0.1840 0.0653 0.054 Uiso 0.57(3) 1 calc PR C 1
H1A3 H 0.0584 0.2414 0.1420 0.054 Uiso 0.57(3) 1 calc PR C 1
O28A O 1.1394(16) 0.8871(8) 0.0352(4) 0.042(2) Uiso 0.536(17) 1 d PD A 2
O26B O 1.244(2) 0.9385(9) 0.1354(3) 0.031(2) Uiso 0.464(17) 1 d PD A 1
C29B C 1.442(3) 1.0071(12) 0.0323(7) 0.041(4) Uiso 0.464(17) 1 d PD . 1
H29B H 1.4499 1.0794 0.0541 0.049 Uiso 0.464(17) 1 calc PR A 1

loop_
_atom_site_aniso_label
_atom_site_aniso_U_11
_atom_site_aniso_U_22
_atom_site_aniso_U_33
_atom_site_aniso_U_23
_atom_site_aniso_U_13
_atom_site_aniso_U_12
S22 0.0330(6) 0.0391(7) 0.0229(5) 0.0032(4) -0.0068(4) -0.0057(5)
O2 0.056(2) 0.065(3) 0.0296(17) -0.0097(17) -0.0092(16) -0.025(2)
O23 0.052(2) 0.043(2) 0.0317(17) 0.0081(15) -0.0024(15) -0.0120(17)
O24 0.038(2) 0.063(3) 0.0394(19) 0.0089(17) -0.0115(16) -0.0048(18)
O30 0.037(2) 0.053(2) 0.0409(19) -0.0007(17) -0.0017(15) -0.0122(17)
O32 0.041(2) 0.076(3) 0.046(2) 0.001(2) 0.0014(17) -0.021(2)
O34 0.061(3) 0.098(4) 0.042(2) -0.002(2) -0.004(2) -0.051(3)
N13 0.039(2) 0.035(2) 0.0215(17) 0.0021(15) 0.0044(15) -0.0156(17)
N15 0.064(3) 0.064(3) 0.0228(19) 0.0115(19) -0.0113(19) -0.039(3)
C3 0.034(3) 0.053(3) 0.022(2) -0.0085(19) -0.0050(18) -0.016(2)
C6 0.025(2) 0.036(2) 0.0223(19) 0.0010(17) -0.0011(16) -0.0072(18)
C9 0.024(2) 0.031(2) 0.024(2) 0.0022(16) 0.0010(16) -0.0030(17)
C10 0.027(2) 0.029(2) 0.025(2) 0.0022(16) -0.0005(16) -0.0067(17)
C11 0.030(2) 0.032(2) 0.0218(19) -0.0017(16) 0.0014(16) -0.0074(18)
C12 0.034(2) 0.039(3) 0.024(2) -0.0050(18) 0.0015(17) -0.012(2)
C14 0.030(2) 0.035(2) 0.0223(19) 0.0034(17) -0.0035(16) -0.0061(18)
C16 0.031(2) 0.030(2) 0.022(2) -0.0027(16) 0.0002(16) -0.0081(18)
C17 0.035(3) 0.057(3) 0.028(2) 0.004(2) 0.0002(19) -0.021(2)
C18 0.040(3) 0.056(3) 0.027(2) 0.002(2) -0.006(2) -0.020(2)
C19 0.031(2) 0.033(2) 0.0200(19) -0.0012(16) -0.0016(16) -0.0015(18)
C20 0.043(3) 0.057(3) 0.024(2) -0.001(2) 0.003(2) -0.029(2)
C21 0.047(3) 0.063(3) 0.022(2) -0.007(2) 0.001(2) -0.032(3)
C25 0.045(3) 0.044(3) 0.024(2) -0.0049(19) -0.0015(19) -0.004(2)
C31 0.034(3) 0.042(3) 0.042(3) -0.002(2) -0.005(2) -0.006(2)
C33 0.031(2) 0.049(3) 0.041(3) 0.000(2) -0.007(2) -0.005(2)
C35 0.050(4) 0.066(4) 0.057(4) -0.002(3) 0.002(3) -0.031(3)

loop_
_atom_type_symbol
_atom_type_description
_atom_type_scat_dispersion_real
_atom_type_scat_dispersion_imag
_atom_type_scat_source
C C 0.0033 0.0016 'International Tables Vol C Tables 4.2.6.8 and 6.1.1.4'
H H 0.0000 0.0000 'International Tables Vol C Tables 4.2.6.8 and 6.1.1.4'
N N 0.0061 0.0033 'International Tables Vol C Tables 4.2.6.8 and 6.1.1.4'
O O 0.0106 0.0060 'International Tables Vol C Tables 4.2.6.8 and 6.1.1.4'
S S 0.1246 0.1234 'International Tables Vol C Tables 4.2.6.8 and 6.1.1.4'

loop_
_geom_angle_atom_site_label_1
_geom_angle_atom_site_label_2
_geom_angle_atom_site_label_3
_geom_angle
_geom_angle_site_symmetry_1
O23 S22 O24 118.3(2) .
O23 S22 C25 109.0(2) .
O24 S22 C25 108.7(3) .
O23 S22 C19 108.1(2) .
O24 S22 C19 107.5(2) .
C25 S22 C19 104.4(2) .
C3 O2 C1A 115.5(5) .
C3 O2 C1B 117.3(7) .
C31 O30 H30 109.5 .
C35 O34 H34 109.5 .
C3 N4A C5A 120.5(6) .
C14 N13 C12 123.4(4) .
C14 N13 H13 118.3 .
C12 N13 H13 118.3 .
C14 N15 H15A 120.0 .
C14 N15 H15B 120.0 .
H15A N15 H15B 120.0 .
C3 N4B C5B 114.0(16) .
N4A C3 N4B 66.8(7) .
N4A C3 C8B 87.6(9) .
N4B C3 C8B 128.8(16) .
N4A C3 O2 123.2(5) .
N4B C3 O2 115.1(10) .
C8B C3 O2 116.0(13) .
N4A C3 C8A 122.2(5) .
N4B C3 C8A 86.7(7) .
C8B C3 C8A 70.1(7) .
O2 C3 C8A 114.4(4) .
C8B C7B C6 122(2) .
C8B C7B H7B 118.8 .
C6 C7B H7B 118.8 .
N4A C5A C6 123.8(6) .
N4A C5A H5A 118.1 .
C6 C5A H5A 118.1 .
C5A C6 C7B 79.8(8) .
C5A C6 C5B 60.7(7) .
C7B C6 C5B 111.8(13) .
C5A C6 C7A 117.2(5) .
C7B C6 C7A 69.0(7) .
C5B C6 C7A 82.1(7) .
C5A C6 C9 120.9(4) .
C7B C6 C9 123.4(10) .
C5B C6 C9 124.4(9) .
C7A C6 C9 121.8(4) .
C8A C7A C6 119.6(5) .
C8A C7A H7A 120.2 .
C6 C7A H7A 120.2 .
C7A C8A C3 116.5(5) .
C7A C8A H8A 121.7 .
C3 C8A H8A 121.7 .
C10 C9 C14 117.4(4) .
C10 C9 C6 121.3(4) .
C14 C9 C6 121.1(4) .
C9 C10 C11 123.1(4) .
C9 C10 H10 118.4 .
C11 C10 H10 118.4 .
C12 C11 C10 116.3(4) .
C12 C11 C16 122.2(4) .
C10 C11 C16 121.4(4) .
N13 C12 C11 121.3(4) .
N13 C12 H12 119.3 .
C11 C12 H12 119.3 .
N15 C14 N13 117.4(4) .
N15 C14 C9 124.2(4) .
N13 C14 C9 118.3(4) .
C21 C16 C17 118.9(4) .
C21 C16 C11 120.3(4) .
C17 C16 C11 120.8(4) .
C18 C17 C16 120.2(4) .
C18 C17 H17 119.9 .
C16 C17 H17 119.9 .
C19 C18 C17 120.1(4) .
C19 C18 H18 119.9 .
C17 C18 H18 119.9 .
C18 C19 C20 120.6(4) .
C18 C19 S22 120.6(3) .
C20 C19 S22 118.8(3) .
C19 C20 C21 119.0(4) .
C19 C20 H20 120.5 .
C21 C20 H20 120.5 .
C16 C21 C20 121.1(4) .
C16 C21 H21 119.4 .
C20 C21 H21 119.4 .
S22 C25 H25A 109.5 .
S22 C25 H25B 109.5 .
H25A C25 H25B 109.5 .
S22 C25 H25C 109.5 .
H25A C25 H25C 109.5 .
H25B C25 H25C 109.5 .
N4B C5B C6 126.6(17) .
N4B C5B H5B 116.7 .
C6 C5B H5B 116.7 .
O28A C27 O26B 111.9(6) .
O26B C27 O28B 125.4(6) .
O28A C27 O26A 122.1(5) .
O28B C27 O26A 123.1(5) .
O28A C27 C29B 114.2(7) .
O26B C27 C29B 119.1(7) .
O28B C27 C29B 114.6(7) .
O26A C27 C29B 120.6(7) .
O28A C27 C29A 122.1(6) .
O26B C27 C29A 121.3(6) .
O28B C27 C29A 112.9(5) .
O26A C27 C29A 115.7(5) .
C3 C8B C7B 116(2) .
C3 C8B H8B 121.8 .
C7B C8B H8B 121.8 .
C29A C29A C27 119.3(9) 2_875
C29A C29A H29A 120.3 2_875
C27 C29A H29A 120.3 .
O32 C31 O30 124.4(5) .
O32 C31 C33 121.8(5) .
O30 C31 C33 113.8(4) .
C33 C33 C31 123.1(6) 2_676
C33 C33 H33 118.5 2_676
C31 C33 H33 118.5 .
O34 C35 H35A 109.5 .
O34 C35 H35B 109.5 .
H35A C35 H35B 109.5 .
O34 C35 H35C 109.5 .
H35A C35 H35C 109.5 .
H35B C35 H35C 109.5 .
O2 C1B H1B1 109.5 .
O2 C1B H1B2 109.5 .
H1B1 C1B H1B2 109.5 .
O2 C1B H1B3 109.5 .
H1B1 C1B H1B3 109.5 .
H1B2 C1B H1B3 109.5 .
O2 C1A H1A1 109.5 .
O2 C1A H1A2 109.5 .
O2 C1A H1A3 109.5 .
C29B C29B C27 125.6(15) 2_875
C29B C29B H29B 117.2 2_875
C27 C29B H29B 117.2 .

loop_
_geom_bond_atom_site_label_1
_geom_bond_atom_site_label_2
_geom_bond_distance
_geom_bond_site_symmetry_2
S22 O23 1.425(4) .
S22 O24 1.436(4) .
S22 C25 1.750(5) .
S22 C19 1.753(4) .
O2 C3 1.351(6) .
O2 C1A 1.400(7) .
O2 C1B 1.446(9) .
O26A C27 1.274(6) .
O28B C27 1.259(6) .
O30 C31 1.318(6) .
O30 H30 0.8400 .
O32 C31 1.194(6) .
O34 C35 1.416(7) .
O34 H34 0.8400 .
N4A C3 1.248(7) .
N4A C5A 1.331(8) .
N13 C14 1.336(6) .
N13 C12 1.348(5) .
N13 H13 0.8800 .
N15 C14 1.325(6) .
N15 H15A 0.8800 .
N15 H15B 0.8800 .
N4B C3 1.264(19) .
N4B C5B 1.36(3) .
C3 C8B 1.33(3) .
C3 C8A 1.467(8) .
C7B C8B 1.37(3) .
C7B C6 1.40(2) .
C7B H7B 0.9500 .
C5A C6 1.349(8) .
C5A H5A 0.9500 .
C6 C5B 1.40(2) .
C6 C7A 1.422(7) .
C6 C9 1.472(6) .
C7A C8A 1.357(8) .
C7A H7A 0.9500 .
C8A H8A 0.9500 .
C9 C10 1.366(6) .
C9 C14 1.418(6) .
C10 C11 1.405(6) .
C10 H10 0.9500 .
C11 C12 1.356(6) .
C11 C16 1.479(6) .
C12 H12 0.9500 .
C16 C21 1.379(6) .
C16 C17 1.381(6) .
C17 C18 1.378(6) .
C17 H17 0.9500 .
C18 C19 1.367(7) .
C18 H18 0.9500 .
C19 C20 1.376(6) .
C20 C21 1.380(6) .
C20 H20 0.9500 .
C21 H21 0.9500 .
C25 H25A 0.9800 .
C25 H25B 0.9800 .
C25 H25C 0.9800 .
C5B H5B 0.9500 .
C27 O28A 1.242(6) .
C27 O26B 1.259(6) .
C27 C29B 1.438(8) .
C27 C29A 1.483(7) .
C8B H8B 0.9500 .
C29A C29A 1.363(16) 2_875
C29A H29A 0.9500 .
C31 C33 1.467(7) .
C33 C33 1.319(10) 2_676
C33 H33 0.9500 .
C35 H35A 0.9800 .
C35 H35B 0.9800 .
C35 H35C 0.9800 .
C1B H1B1 0.9800 .
C1B H1B2 0.9800 .
C1B H1B3 0.9800 .
C1A H1A1 0.9800 .
C1A H1A2 0.9800 .
C1A H1A3 0.9800 .
C29B C29B 1.35(2) 2_875
C29B H29B 0.9500 .

loop_
_geom_torsion_atom_site_label_1
_geom_torsion_atom_site_label_2
_geom_torsion_atom_site_label_3
_geom_torsion_atom_site_label_4
_geom_torsion
_geom_torsion_site_symmetry_4
C5A N4A C3 N4B -75.2(11) .
C5A N4A C3 C8B 59.3(12) .
C5A N4A C3 O2 179.1(5) .
C5A N4A C3 C8A -5.3(9) .
C5B N4B C3 N4A 65.9(6) .
C5B N4B C3 C8B -0.4(3) .
C5B N4B C3 O2 -176.9(6) .
C5B N4B C3 C8A -61.4(5) .
C1A O2 C3 N4A 7.3(10) .
C1B O2 C3 N4A 36.0(14) .
C1A O2 C3 N4B -70.5(10) .
C1B O2 C3 N4B -41.7(14) .
C1A O2 C3 C8B 112.6(9) .
C1B O2 C3 C8B 141.4(13) .
C1A O2 C3 C8A -168.7(8) .
C1B O2 C3 C8A -139.9(13) .
C3 N4A C5A C6 2.9(9) .
N4A C5A C6 C7B -59.1(10) .
N4A C5A C6 C5B 63.1(10) .
N4A C5A C6 C7A 0.8(8) .
N4A C5A C6 C9 177.9(5) .
C8B C7B C6 C5A 56.4(7) .
C8B C7B C6 C5B 3.8(10) .
C8B C7B C6 C7A -68.0(7) .
C8B C7B C6 C9 176.9(6) .
C5A C6 C7A C8A -2.0(8) .
C7B C6 C7A C8A 63.9(11) .
C5B C6 C7A C8A -53.2(9) .
C9 C6 C7A C8A -179.0(5) .
C6 C7A C8A C3 -0.2(8) .
N4A C3 C8A C7A 4.0(8) .
N4B C3 C8A C7A 63.8(10) .
C8B C3 C8A C7A -69.7(14) .
O2 C3 C8A C7A 179.9(5) .
C5A C6 C9 C10 -36.6(7) .
C7B C6 C9 C10 -135.1(8) .
C5B C6 C9 C10 37.1(8) .
C7A C6 C9 C10 140.3(5) .
C5A C6 C9 C14 139.5(5) .
C7B C6 C9 C14 41.0(9) .
C5B C6 C9 C14 -146.8(7) .
C7A C6 C9 C14 -43.6(7) .
C14 C9 C10 C11 0.4(7) .
C6 C9 C10 C11 176.6(4) .
C9 C10 C11 C12 -0.2(7) .
C9 C10 C11 C16 -179.0(4) .
C14 N13 C12 C11 2.1(7) .
C10 C11 C12 N13 -1.0(7) .
C16 C11 C12 N13 177.8(4) .
C12 N13 C14 N15 178.4(5) .
C12 N13 C14 C9 -1.8(7) .
C10 C9 C14 N15 -179.6(5) .
C6 C9 C14 N15 4.2(7) .
C10 C9 C14 N13 0.6(6) .
C6 C9 C14 N13 -175.6(4) .
C12 C11 C16 C21 166.4(5) .
C10 C11 C16 C21 -14.9(7) .
C12 C11 C16 C17 -14.6(7) .
C10 C11 C16 C17 164.1(5) .
C21 C16 C17 C18 2.0(8) .
C11 C16 C17 C18 -177.0(5) .
C16 C17 C18 C19 0.5(9) .
C17 C18 C19 C20 -2.3(8) .
C17 C18 C19 S22 177.0(4) .
O23 S22 C19 C18 -153.7(4) .
O24 S22 C19 C18 -25.0(5) .
C25 S22 C19 C18 90.3(5) .
O23 S22 C19 C20 25.6(5) .
O24 S22 C19 C20 154.3(4) .
C25 S22 C19 C20 -90.4(5) .
C18 C19 C20 C21 1.6(8) .
S22 C19 C20 C21 -177.7(4) .
C17 C16 C21 C20 -2.7(9) .
C11 C16 C21 C20 176.3(5) .
C19 C20 C21 C16 0.9(9) .
C3 N4B C5B C6 2.1(8) .
C5A C6 C5B N4B -67.5(8) .
C7B C6 C5B N4B -3.7(10) .
C7A C6 C5B N4B 59.9(8) .
C9 C6 C5B N4B -176.7(6) .
N4A C3 C8B C7B -56.7(6) .
N4B C3 C8B C7B 0.7(4) .
O2 C3 C8B C7B 177.1(6) .
C8A C3 C8B C7B 68.9(7) .
C6 C7B C8B C3 -2.5(8) .
O28A C27 C29A C29A 8.7(15) 2_875
O26B C27 C29A C29A -145.1(11) 2_875
O28B C27 C29A C29A 41.9(14) 2_875
O26A C27 C29A C29A -168.6(10) 2_875
C29B C27 C29A C29A -58(2) 2_875
O32 C31 C33 C33 160.9(7) 2_676
O30 C31 C33 C33 -18.2(10) 2_676
O28A C27 C29B C29B -56(2) 2_875
O26B C27 C29B C29B 168.4(19) 2_875
O28B C27 C29B C29B -22(3) 2_875
O26A C27 C29B C29B 143.8(19) 2_875
C29A C27 C29B C29B 66(3) 2_875
